data_2213128
loop_
_publ_author_name
'Chen, Xian-Ming'
'Zhang, Shu-Hua'
'Yang, Yan'

_publ_section_title
Bis{\m-2-[(<i>E</i>)-(3,5-dibromo-2-oxidophenyl)methyleneamino]ethanesulfonato-\k^3^<i>N</i>,<i>O,O</i>':\k<i>O</i>''}bis[methanolcopper(II)]
_journal_coeditor_code BI2166
_journal_issue 5
_journal_name_full 'Acta Crystallographica Section E'
_journal_page_first m1317
_journal_page_last m1318
_journal_paper_doi 10.1107/S1600536807015905
_journal_volume 63
_journal_year 2007
_chemical_formula_iupac '[Cu2 (C9 H7 Br2 N1 O4 S1)2 (C1 H4 O)2]'
_chemical_formula_moiety 'C20 H22 Br4 Cu2 N2 O10 S2'
_chemical_formula_sum 'C20 H22 Br4 Cu2 N2 O10 S2'
_chemical_formula_weight 961.24
_chemical_name_systematic
;
Bis{2-[(E)-(3,5-dibromo-2-oxidophenyl)methyleneamino]ethanesulfonato-
\k^3^N,O.O':O''}bis[methanolcopper(II)]
;
_space_group_IT_number 2
_symmetry_cell_setting triclinic
_symmetry_space_group_name_Hall '-P 1'
_symmetry_space_group_name_H-M 'P -1'
_atom_sites_solution_hydrogens geom
_atom_sites_solution_primary direct
_atom_sites_solution_secondary difmap
_audit_creation_method SHELXL-97
_cell_angle_alpha 87.97(3)
_cell_angle_beta 88.26(3)
_cell_angle_gamma 74.02(3)
_cell_formula_units_Z 1
_cell_length_a 5.2800(10)
_cell_length_b 9.374(2)
_cell_length_c 14.785(3)
_cell_measurement_reflns_used 182
_cell_measurement_temperature 293(2)
_cell_measurement_theta_max 25.0
_cell_measurement_theta_min 2.61
_cell_volume 702.9(3)
_computing_cell_refinement 'SAINT (Bruker, 2001)'
_computing_data_collection 'SMART (Bruker, 2001)'
_computing_data_reduction SAINT
_computing_molecular_graphics 'SHELXTL (Bruker, 1997)'
_computing_publication_material SHELXTL
_computing_structure_refinement 'SHELXL97 (Sheldrick, 1997)'
_computing_structure_solution 'SHELXS97 (Sheldrick, 1997)'
_diffrn_ambient_temperature 293(2)
_diffrn_measured_fraction_theta_full 0.998
_diffrn_measured_fraction_theta_max 0.998
_diffrn_measurement_device_type 'Bruker SMART CCD'
_diffrn_measurement_method \w
_diffrn_radiation_monochromator graphite
_diffrn_radiation_source 'fine-focus sealed tube'
_diffrn_radiation_type MoK\a
_diffrn_radiation_wavelength 0.71073
_diffrn_reflns_av_R_equivalents 0.0474
_diffrn_reflns_av_sigmaI/netI 0.0891
_diffrn_reflns_limit_h_max 6
_diffrn_reflns_limit_h_min -6
_diffrn_reflns_limit_k_max 11
_diffrn_reflns_limit_k_min -10
_diffrn_reflns_limit_l_max 9
_diffrn_reflns_limit_l_min -17
_diffrn_reflns_number 3971
_diffrn_reflns_theta_full 25.00
_diffrn_reflns_theta_max 25.00
_diffrn_reflns_theta_min 1.38
_diffrn_standards_number 0
_exptl_absorpt_coefficient_mu 7.403
_exptl_absorpt_correction_T_max 0.228
_exptl_absorpt_correction_T_min 0.122
_exptl_absorpt_correction_type multi-scan
_exptl_absorpt_process_details '(SADABS; Sheldrick, 1996)'
_exptl_crystal_colour blue
_exptl_crystal_density_diffrn 2.271
_exptl_crystal_density_method 'not measured'
_exptl_crystal_description prism
_exptl_crystal_F_000 466
_exptl_crystal_size_max 0.28
_exptl_crystal_size_mid 0.22
_exptl_crystal_size_min 0.20
_refine_diff_density_max 1.628
_refine_diff_density_min -1.242
_refine_ls_extinction_method none
_refine_ls_goodness_of_fit_ref 1.020
_refine_ls_hydrogen_treatment constr
_refine_ls_matrix_type full
_refine_ls_number_parameters 182
_refine_ls_number_reflns 2473
_refine_ls_number_restraints 6
_refine_ls_restrained_S_all 1.020
_refine_ls_R_factor_all 0.1070
_refine_ls_R_factor_gt 0.0706
_refine_ls_shift/su_max 0.000
_refine_ls_shift/su_mean 0.000
_refine_ls_structure_factor_coef Fsqd
_refine_ls_weighting_details 'calc w=1/[\s^2^(Fo^2^)+(0.1257P)^2^] where P=(Fo^2^+2Fc^2^)/3'
_refine_ls_weighting_scheme calc
_refine_ls_wR_factor_gt 0.1729
_refine_ls_wR_factor_ref 0.2087
_reflns_number_gt 1583
_reflns_number_total 2473
_reflns_threshold_expression I>2\s(I)
_cod_data_source_file bi2166.cif
_cod_data_source_block I
_cod_original_cell_volume 702.8(2)
_cod_database_code 2213128
_cod_database_fobs_code 2213128

loop_
_symmetry_equiv_pos_as_xyz
'x, y, z'
'-x, -y, -z'

loop_
_atom_site_type_symbol
_atom_site_label
_atom_site_fract_x
_atom_site_fract_y
_atom_site_fract_z
_atom_site_U_iso_or_equiv
_atom_site_adp_type
_atom_site_calc_flag
_atom_site_refinement_flags
_atom_site_occupancy
_atom_site_disorder_assembly
_atom_site_disorder_group
Br Br1 0.6146(3) 1.03091(14) 0.33139(10) 0.0514(5) Uani d . 1 A 1
Br Br2 -0.0076(2) 0.72579(14) 0.53216(9) 0.0440(4) Uani d . 1 A 1
C C1 0.640(2) 0.7293(12) 0.3043(8) 0.029(3) Uani d . 1 A 1
C C2 0.511(2) 0.8550(12) 0.3539(8) 0.032(3) Uani d . 1 A 1
C C3 0.325(2) 0.8562(12) 0.4211(8) 0.032(3) Uani d . 1 A 1
H H3 0.2485 0.9422 0.4524 0.038 Uiso calc R 1 A 1
C C4 0.254(2) 0.7257(13) 0.4415(8) 0.033(3) Uani d . 1 A 1
C C5 0.366(2) 0.5985(13) 0.3936(8) 0.035(3) Uani d . 1 A 1
H H5 0.3140 0.5126 0.4061 0.042 Uiso calc R 1 A 1
C C6 0.560(2) 0.6001(12) 0.3254(8) 0.029(3) Uani d . 1 A 1
C C7 0.672(2) 0.4612(12) 0.2794(8) 0.027(3) Uani d . 1 A 1
H H7 0.6036 0.3824 0.2964 0.033 Uiso calc R 1 A 1
C C8 0.931(2) 0.2838(11) 0.1824(7) 0.027(3) Uani d . 1 A 1
H H8A 0.7940 0.2354 0.1974 0.033 Uiso calc R 1 A 1
H H8B 1.0920 0.2265 0.2106 0.033 Uiso calc R 1 A 1
C C9 0.9724(19) 0.2881(12) 0.0822(8) 0.028(3) Uani d . 1 A 1
H H9A 0.8361 0.3689 0.0558 0.033 Uiso calc R 1 A 1
H H9B 0.9578 0.1961 0.0577 0.033 Uiso calc R 1 A 1
C C10 1.164(3) 0.8851(12) 0.1369(10) 0.045(3) Uani d U 1 B 1
H H10A 1.0459 0.9304 0.0893 0.068 Uiso calc R 1 B 1
H H10B 1.3218 0.9165 0.1307 0.068 Uiso calc R 1 B 1
H H10C 1.0800 0.9143 0.1944 0.068 Uiso calc R 1 B 1
Cu Cu1 1.0223(2) 0.58622(13) 0.17155(9) 0.0264(4) Uani d . 1 . .
N N1 0.8534(17) 0.4361(9) 0.2181(6) 0.027(2) Uani d . 1 A 1
O O1 0.8188(15) 0.7362(8) 0.2442(5) 0.0324(19) Uani d . 1 A 1
O O2 1.3002(14) 0.4409(8) 0.1045(6) 0.035(2) Uani d . 1 A 1
O O3 1.2841(14) 0.3481(8) -0.0445(5) 0.0318(18) Uani d . 1 A 1
O O4 1.4800(15) 0.1801(8) 0.0767(6) 0.036(2) Uani d . 1 A 1
O O5 1.2290(14) 0.7240(7) 0.1310(5) 0.033(2) Uani d . 1 B 1
H H5A 1.2819 0.7258 0.0783 0.050 Uiso d R 1 B 1
S S1 1.2836(5) 0.3124(3) 0.0525(2) 0.0248(6) Uani d . 1 A 1

loop_
_atom_site_aniso_label
_atom_site_aniso_U_11
_atom_site_aniso_U_22
_atom_site_aniso_U_33
_atom_site_aniso_U_12
_atom_site_aniso_U_13
_atom_site_aniso_U_23
Br1 0.0671(9) 0.0318(7) 0.0594(10) -0.0221(6) 0.0286(8) -0.0134(7)
Br2 0.0443(8) 0.0442(8) 0.0421(8) -0.0117(6) 0.0224(6) -0.0044(6)
C1 0.040(7) 0.029(6) 0.021(6) -0.014(5) 0.005(5) -0.004(5)
C2 0.038(6) 0.025(6) 0.035(7) -0.012(5) 0.006(6) -0.003(6)
C3 0.038(6) 0.023(6) 0.028(7) 0.001(5) 0.006(5) 0.002(5)
C4 0.027(6) 0.039(6) 0.031(7) -0.007(5) 0.017(5) -0.007(6)
C5 0.043(7) 0.028(6) 0.037(7) -0.012(5) 0.011(6) -0.006(6)
C6 0.024(5) 0.026(6) 0.038(7) -0.010(4) 0.009(5) 0.001(5)
C7 0.025(6) 0.025(5) 0.032(7) -0.009(4) 0.001(5) -0.002(5)
C8 0.037(6) 0.020(5) 0.029(6) -0.015(5) 0.011(5) -0.009(5)
C9 0.024(5) 0.025(5) 0.037(7) -0.013(4) 0.006(5) -0.010(5)
C10 0.051(6) 0.029(5) 0.056(7) -0.012(5) 0.010(6) 0.000(6)
Cu1 0.0288(7) 0.0225(7) 0.0304(8) -0.0118(6) 0.0102(6) -0.0063(6)
N1 0.029(5) 0.021(4) 0.029(5) -0.005(4) 0.011(4) -0.008(4)
O1 0.042(4) 0.026(4) 0.033(5) -0.018(3) 0.017(4) -0.009(4)
O2 0.029(4) 0.027(4) 0.057(6) -0.020(3) 0.018(4) -0.021(4)
O3 0.032(4) 0.032(4) 0.032(4) -0.010(3) 0.008(4) -0.002(4)
O4 0.037(4) 0.034(4) 0.040(5) -0.013(4) -0.002(4) 0.000(4)
O5 0.036(4) 0.025(4) 0.041(5) -0.013(3) 0.024(4) -0.010(4)
S1 0.0226(13) 0.0210(13) 0.0323(16) -0.0088(11) 0.0070(12) -0.0042(12)

loop_
_atom_type_symbol
_atom_type_description
_atom_type_scat_dispersion_real
_atom_type_scat_dispersion_imag
_atom_type_scat_source
C C 0.0033 0.0016 'International Tables Vol C Tables 4.2.6.8 and 6.1.1.4'
H H 0.0000 0.0000 'International Tables Vol C Tables 4.2.6.8 and 6.1.1.4'
N N 0.0061 0.0033 'International Tables Vol C Tables 4.2.6.8 and 6.1.1.4'
O O 0.0106 0.0060 'International Tables Vol C Tables 4.2.6.8 and 6.1.1.4'
S S 0.1246 0.1234 'International Tables Vol C Tables 4.2.6.8 and 6.1.1.4'
Cu Cu 0.3201 1.2651 'International Tables Vol C Tables 4.2.6.8 and 6.1.1.4'
Br Br -0.2901 2.4595 'International Tables Vol C Tables 4.2.6.8 and 6.1.1.4'

loop_
_geom_angle_atom_site_label_1
_geom_angle_atom_site_label_2
_geom_angle_atom_site_label_3
_geom_angle
_geom_angle_publ_flag
O1 C1 C2 120.5(10) ?
O1 C1 C6 124.1(10) ?
C2 C1 C6 115.4(10) ?
C3 C2 C1 124.3(10) ?
C3 C2 Br1 117.7(9) ?
C1 C2 Br1 117.8(8) ?
C2 C3 C4 118.8(10) ?
C2 C3 H3 120.6 ?
C4 C3 H3 120.6 ?
C5 C4 C3 120.4(10) ?
C5 C4 Br2 120.1(9) ?
C3 C4 Br2 119.5(9) ?
C4 C5 C6 119.6(11) ?
C4 C5 H5 120.2 ?
C6 C5 H5 120.2 ?
C1 C6 C5 121.5(11) ?
C1 C6 C7 122.3(10) ?
C5 C6 C7 116.3(9) ?
N1 C7 C6 126.9(10) ?
N1 C7 H7 116.5 ?
C6 C7 H7 116.5 ?
N1 C8 C9 110.8(8) ?
N1 C8 H8A 109.5 ?
C9 C8 H8A 109.5 ?
N1 C8 H8B 109.5 ?
C9 C8 H8B 109.5 ?
H8A C8 H8B 108.1 ?
C8 C9 S1 111.6(8) ?
C8 C9 H9A 109.3 ?
S1 C9 H9A 109.3 ?
C8 C9 H9B 109.3 ?
S1 C9 H9B 109.3 ?
H9A C9 H9B 108.0 ?
O1 Cu1 N1 94.4(3) yes
O1 Cu1 O2 167.9(3) yes
N1 Cu1 O2 93.5(3) yes
O1 Cu1 O5 88.2(3) yes
N1 Cu1 O5 173.6(3) yes
O2 Cu1 O5 83.0(3) yes
C7 N1 C8 115.8(9) ?
C7 N1 Cu1 123.4(7) ?
C8 N1 Cu1 120.7(6) ?
C1 O1 Cu1 128.9(7) ?
S1 O2 Cu1 129.9(4) ?
C10 O5 Cu1 129.5(7) ?
C10 O5 H5A 92.7 ?
Cu1 O5 H5A 120.9 ?
O4 S1 O3 112.9(5) ?
O4 S1 O2 112.6(5) ?
O3 S1 O2 110.3(5) ?
O4 S1 C9 108.5(5) ?
O3 S1 C9 107.6(5) ?
O2 S1 C9 104.6(5) ?

loop_
_geom_bond_atom_site_label_1
_geom_bond_atom_site_label_2
_geom_bond_site_symmetry_2
_geom_bond_distance
_geom_bond_publ_flag
Br1 C2 . 1.891(11) ?
Br2 C4 . 1.894(11) ?
C1 O1 . 1.289(12) ?
C1 C2 . 1.407(16) ?
C1 C6 . 1.412(14) ?
C2 C3 . 1.372(15) ?
C3 C4 . 1.396(15) ?
C3 H3 . 0.930 ?
C4 C5 . 1.385(16) ?
C5 C6 . 1.418(15) ?
C5 H5 . 0.930 ?
C6 C7 . 1.456(15) ?
C7 N1 . 1.279(13) ?
C7 H7 . 0.930 ?
C8 N1 . 1.484(13) ?
C8 C9 . 1.491(15) ?
C8 H8A . 0.970 ?
C8 H8B . 0.970 ?
C9 S1 . 1.761(10) ?
C9 H9A . 0.970 ?
C9 H9B . 0.970 ?
C10 O5 . 1.459(13) ?
C10 H10A . 0.960 ?
C10 H10B . 0.960 ?
C10 H10C . 0.960 ?
Cu1 O1 . 1.868(7) yes
Cu1 N1 . 1.959(9) yes
Cu1 O2 . 1.974(7) yes
Cu1 O5 . 1.974(7) yes
Cu1 O3 2_765 2.466(4) yes
O2 S1 . 1.476(8) ?
O3 S1 . 1.460(8) ?
O4 S1 . 1.423(8) ?
O5 H5A . 0.821 ?

loop_
_geom_hbond_atom_site_label_D
_geom_hbond_atom_site_label_H
_geom_hbond_atom_site_label_A
_geom_hbond_site_symmetry_A
_geom_hbond_distance_DH
_geom_hbond_distance_HA
_geom_hbond_distance_DA
_geom_hbond_angle_DHA
O5 H5A O3 2_865 0.82 2.25 2.758(10) 120.5
